data_4089614
loop_
_publ_author_name
'Nasser, Nasser'
'Boyle, Paul D.'
'Puddephatt, Richard J.'

_publ_section_title
;
 Organoplatinum Chemistry with a Dicarboxamide--Diphosphine Ligand:
 Hydrogen Bonding, Cyclometalation, and a Complex with Two Metal--Metal
 Donor--Acceptor Bonds
;
_journal_issue 19
_journal_name_full Organometallics
_journal_page_first 5504
_journal_paper_doi 10.1021/om400780q
_journal_volume 32
_journal_year 2013
_chemical_formula_sum 'C38 H40 N2 O2 P2 Pt'
_chemical_formula_weight 813.75
_space_group_crystal_system orthorhombic
_space_group_IT_number 61
_space_group_name_Hall '-P 2ac 2ab'
_space_group_name_H-M_alt 'P b c a'
_atom_sites_solution_hydrogens geom
_atom_sites_solution_primary direct
_atom_sites_solution_secondary difmap
_audit_creation_method SHELXL-2012
_cell_angle_alpha 90
_cell_angle_beta 90
_cell_angle_gamma 90
_cell_formula_units_Z 8
_cell_length_a 17.917(8)
_cell_length_b 13.679(5)
_cell_length_c 27.254(8)
_cell_measurement_reflns_used 9891
_cell_measurement_temperature 110
_cell_measurement_theta_max 28.29
_cell_measurement_theta_min 2.40
_cell_volume 6680(4)
_computing_cell_refinement SAINT
_computing_data_collection Apex2
_computing_data_reduction SAINT
_computing_molecular_graphics NRCVAX
_computing_publication_material cif2tables.py
_computing_structure_refinement SHELXL-2013
_computing_structure_solution SIR92
_diffrn_ambient_temperature 110
_diffrn_measured_fraction_theta_full 0.990
_diffrn_measured_fraction_theta_max 0.957
_diffrn_measurement_device_type 'Bruker Kappa Axis Apex2'
_diffrn_measurement_method 'omega and phi scans'
_diffrn_radiation_type MoK\a
_diffrn_radiation_wavelength 0.71073
_diffrn_reflns_av_R_equivalents 0.0986
_diffrn_reflns_av_unetI/netI 0.0698
_diffrn_reflns_Laue_measured_fraction_full 0.990
_diffrn_reflns_Laue_measured_fraction_max 0.957
_diffrn_reflns_limit_h_max 28
_diffrn_reflns_limit_h_min -28
_diffrn_reflns_limit_k_max 22
_diffrn_reflns_limit_k_min -20
_diffrn_reflns_limit_l_max 40
_diffrn_reflns_limit_l_min -41
_diffrn_reflns_number 165758
_diffrn_reflns_point_group_measured_fraction_full 0.990
_diffrn_reflns_point_group_measured_fraction_max 0.957
_diffrn_reflns_theta_full 33.610
_diffrn_reflns_theta_max 34.927
_diffrn_reflns_theta_min 2.721
_diffrn_source 'sealed tube'
_exptl_absorpt_coefficient_mu 4.334
_exptl_absorpt_correction_T_max 0.7469
_exptl_absorpt_correction_T_min 0.6432
_exptl_absorpt_correction_type multi-scan
_exptl_absorpt_process_details SADABS
_exptl_crystal_colour colourless
_exptl_crystal_density_diffrn 1.618
_exptl_crystal_description prism
_exptl_crystal_F_000 3248
_exptl_crystal_size_max 0.116
_exptl_crystal_size_mid 0.067
_exptl_crystal_size_min 0.048
_refine_diff_density_max 1.852
_refine_diff_density_min -2.231
_refine_diff_density_rms 0.194
_refine_ls_extinction_method none
_refine_ls_goodness_of_fit_ref 1.020
_refine_ls_hydrogen_treatment constr
_refine_ls_matrix_type full
_refine_ls_number_parameters 408
_refine_ls_number_reflns 13997
_refine_ls_number_restraints 0
_refine_ls_restrained_S_all 1.020
_refine_ls_R_factor_all 0.0911
_refine_ls_R_factor_gt 0.0435
_refine_ls_shift/su_max 0.001
_refine_ls_shift/su_mean 0.000
_refine_ls_structure_factor_coef Fsqd
_refine_ls_weighting_details
;
 w=1/[\s^2^(Fo^2^)+(0.0231P)^2^+15.5018P]
 where P=(Fo^2^+2Fc^2^)/3
;
_refine_ls_weighting_scheme calc
_refine_ls_wR_factor_gt 0.0741
_refine_ls_wR_factor_ref 0.0874
_reflns_Friedel_coverage 0.000
_reflns_number_gt 8992
_reflns_number_total 13997
_reflns_threshold_expression 'I > 2\s(I)'
_cod_data_source_file om400780q_si_001.cif
_cod_data_source_block 4a
_cod_database_code 4089614
_shelx_space_group_comment
;
The symmetry employed for this shelxl refinement is uniquely defined
by the following loop, which should always be used as a source of
symmetry information in preference to the above space-group names.
They are only intended as comments.
;
_shelx_estimated_absorpt_t_min 0.633
_shelx_estimated_absorpt_t_max 0.819
_shelxl_version_number 2012-9

loop_
_space_group_symop_operation_xyz
'x, y, z'
'-x+1/2, -y, z+1/2'
'x+1/2, -y+1/2, -z'
'-x, y+1/2, -z+1/2'
'-x, -y, -z'
'x-1/2, y, -z-1/2'
'-x-1/2, y-1/2, z'
'x, -y-1/2, z-1/2'

loop_
_atom_site_label
_atom_site_type_symbol
_atom_site_fract_x
_atom_site_fract_y
_atom_site_fract_z
_atom_site_U_iso_or_equiv
_atom_site_adp_type
_atom_site_occupancy
_atom_site_site_symmetry_order
_atom_site_calc_flag
_atom_site_refinement_flags_posn
_atom_site_refinement_flags_adp
Pt1 Pt -0.02163(2) 0.24316(2) 0.08918(2) 0.01363(3) Uani 1 1 d . .
P1 P 0.04857(5) 0.14776(6) 0.14151(3) 0.01528(17) Uani 1 1 d . .
P2 P 0.05982(5) 0.37226(6) 0.08152(3) 0.01391(16) Uani 1 1 d . .
C1 C -0.1075(2) 0.1380(3) 0.08935(13) 0.0236(7) Uani 1 1 d . .
H1A H -0.1554 0.1702 0.0959 0.035 Uiso 1 1 calc R U
H1B H -0.0976 0.0894 0.1150 0.035 Uiso 1 1 calc R U
H1C H -0.1094 0.1055 0.0573 0.035 Uiso 1 1 calc R U
C2 C -0.0910(2) 0.3102(2) 0.03644(12) 0.0190(7) Uani 1 1 d . .
H2A H -0.1104 0.2604 0.0139 0.028 Uiso 1 1 calc R U
H2B H -0.0621 0.3585 0.0179 0.028 Uiso 1 1 calc R U
H2C H -0.1327 0.3427 0.0530 0.028 Uiso 1 1 calc R U
C3 C 0.0327(2) 0.1588(3) 0.20789(12) 0.0220(8) Uani 1 1 d . .
H3A H 0.0692 0.1162 0.2248 0.026 Uiso 1 1 calc R U
H3B H 0.0439 0.2270 0.2176 0.026 Uiso 1 1 calc R U
C4 C -0.0450(2) 0.1333(3) 0.22720(13) 0.0247(8) Uani 1 1 d . .
H4A H -0.0529 0.0622 0.2227 0.030 Uiso 1 1 calc R U
H4B H -0.0459 0.1464 0.2629 0.030 Uiso 1 1 calc R U
N1 N -0.10751(18) 0.1846(2) 0.20488(11) 0.0218(6) Uani 1 1 d . .
H1 H -0.1375 0.1517 0.1853 0.026 Uiso 1 1 calc R U
C5 C -0.1219(2) 0.2803(3) 0.21263(12) 0.0190(7) Uani 1 1 d . .
O1 O -0.08123(15) 0.33342(19) 0.23717(9) 0.0266(6) Uani 1 1 d . .
C6 C -0.1938(2) 0.3167(3) 0.19082(12) 0.0174(7) Uani 1 1 d . .
C7 C -0.2575(2) 0.2568(3) 0.19059(12) 0.0207(7) Uani 1 1 d . .
H7 H -0.2539 0.1915 0.2023 0.025 Uiso 1 1 calc R U
C8 C -0.3253(2) 0.2910(3) 0.17362(13) 0.0222(8) Uani 1 1 d . .
H8 H -0.3677 0.2495 0.1738 0.027 Uiso 1 1 calc R U
C9 C -0.3315(2) 0.3864(3) 0.15618(12) 0.0212(7) Uani 1 1 d . .
H9 H -0.3779 0.4098 0.1441 0.025 Uiso 1 1 calc R U
C10 C -0.2692(2) 0.4470(3) 0.15656(12) 0.0192(7) Uani 1 1 d . .
H10 H -0.2734 0.5121 0.1449 0.023 Uiso 1 1 calc R U
C11 C -0.2003(2) 0.4132(3) 0.17396(12) 0.0170(7) Uani 1 1 d . .
C12 C -0.1363(2) 0.4847(3) 0.17162(12) 0.0175(7) Uani 1 1 d . .
O2 O -0.13707(15) 0.56204(18) 0.19454(9) 0.0246(6) Uani 1 1 d . .
N2 N -0.08273(17) 0.4618(2) 0.13910(10) 0.0187(6) Uani 1 1 d . .
H2 H -0.0839 0.4040 0.1249 0.022 Uiso 1 1 calc R U
C13 C -0.0228(2) 0.5290(2) 0.12644(12) 0.0186(7) Uani 1 1 d . .
H13A H 0.0137 0.5318 0.1537 0.022 Uiso 1 1 calc R U
H13B H -0.0436 0.5954 0.1217 0.022 Uiso 1 1 calc R U
C14 C 0.0165(2) 0.4962(2) 0.07954(12) 0.0175(7) Uani 1 1 d . .
H14A H 0.0559 0.5444 0.0717 0.021 Uiso 1 1 calc R U
H14B H -0.0202 0.4975 0.0524 0.021 Uiso 1 1 calc R U
C15 C 0.0381(2) 0.0170(2) 0.12783(13) 0.0181(7) Uani 1 1 d . .
C16 C 0.0403(2) -0.0564(3) 0.16336(13) 0.0213(8) Uani 1 1 d . .
H16 H 0.0455 -0.0397 0.1970 0.026 Uiso 1 1 calc R U
C17 C 0.0348(2) -0.1545(3) 0.14948(15) 0.0243(8) Uani 1 1 d . .
H17 H 0.0355 -0.2042 0.1739 0.029 Uiso 1 1 calc R U
C18 C 0.0284(2) -0.1797(3) 0.10091(15) 0.0278(9) Uani 1 1 d . .
H18 H 0.0240 -0.2465 0.0918 0.033 Uiso 1 1 calc R U
C19 C 0.0284(2) -0.1069(3) 0.06488(15) 0.0277(9) Uani 1 1 d . .
H19 H 0.0261 -0.1241 0.0311 0.033 Uiso 1 1 calc R U
C20 C 0.0317(2) -0.0102(3) 0.07859(14) 0.0245(8) Uani 1 1 d . .
H20 H 0.0296 0.0391 0.0541 0.029 Uiso 1 1 calc R U
C21 C 0.1505(2) 0.1585(2) 0.13645(13) 0.0175(7) Uani 1 1 d . .
C22 C 0.1990(2) 0.1704(3) 0.17607(15) 0.0243(8) Uani 1 1 d . .
H22 H 0.1793 0.1745 0.2084 0.029 Uiso 1 1 calc R U
C23 C 0.2750(2) 0.1763(3) 0.16898(17) 0.0329(10) Uani 1 1 d . .
H23 H 0.3073 0.1841 0.1964 0.039 Uiso 1 1 calc R U
C24 C 0.3046(2) 0.1710(3) 0.12233(19) 0.0365(11) Uani 1 1 d . .
H24 H 0.3570 0.1753 0.1177 0.044 Uiso 1 1 calc R U
C25 C 0.2577(2) 0.1595(3) 0.08224(16) 0.0318(9) Uani 1 1 d . .
H25 H 0.2780 0.1559 0.0501 0.038 Uiso 1 1 calc R U
C26 C 0.1807(2) 0.1530(3) 0.08926(14) 0.0245(8) Uani 1 1 d . .
H26 H 0.1486 0.1448 0.0618 0.029 Uiso 1 1 calc R U
C27 C 0.1089(2) 0.3705(2) 0.02293(12) 0.0166(7) Uani 1 1 d . .
C28 C 0.1011(2) 0.2887(3) -0.00693(12) 0.0205(7) Uani 1 1 d . .
H28 H 0.0695 0.2367 0.0032 0.025 Uiso 1 1 calc R U
C29 C 0.1387(2) 0.2820(3) -0.05120(13) 0.0231(8) Uani 1 1 d . .
H29 H 0.1336 0.2252 -0.0710 0.028 Uiso 1 1 calc R U
C30 C 0.1840(2) 0.3587(3) -0.06664(13) 0.0237(8) Uani 1 1 d . .
H30 H 0.2097 0.3544 -0.0970 0.028 Uiso 1 1 calc R U
C31 C 0.1915(2) 0.4413(3) -0.03766(13) 0.0229(8) Uani 1 1 d . .
H31 H 0.2224 0.4937 -0.0482 0.028 Uiso 1 1 calc R U
C32 C 0.1541(2) 0.4476(3) 0.00648(13) 0.0192(7) Uani 1 1 d . .
H32 H 0.1590 0.5048 0.0260 0.023 Uiso 1 1 calc R U
C33 C 0.1320(2) 0.3926(2) 0.12759(12) 0.0175(7) Uani 1 1 d . .
C34 C 0.2079(2) 0.4009(3) 0.11653(14) 0.0222(8) Uani 1 1 d . .
H34 H 0.2244 0.3923 0.0837 0.027 Uiso 1 1 calc R U
C35 C 0.2595(3) 0.4215(3) 0.15317(16) 0.0343(10) Uani 1 1 d . .
H35 H 0.3109 0.4276 0.1452 0.041 Uiso 1 1 calc R U
C36 C 0.2365(3) 0.4332(3) 0.20082(17) 0.0417(13) Uani 1 1 d . .
H36 H 0.2718 0.4481 0.2257 0.050 Uiso 1 1 calc R U
C37 C 0.1613(3) 0.4231(3) 0.21257(15) 0.0359(11) Uani 1 1 d . .
H37 H 0.1457 0.4309 0.2456 0.043 Uiso 1 1 calc R U
C38 C 0.1084(2) 0.4015(3) 0.17649(13) 0.0247(8) Uani 1 1 d . .
H38 H 0.0574 0.3929 0.1849 0.030 Uiso 1 1 calc R U

loop_
_atom_site_aniso_label
_atom_site_aniso_U_11
_atom_site_aniso_U_22
_atom_site_aniso_U_33
_atom_site_aniso_U_23
_atom_site_aniso_U_13
_atom_site_aniso_U_12
Pt1 0.01495(6) 0.01193(6) 0.01401(5) 0.00184(4) -0.00123(5) -0.00054(5)
P1 0.0161(4) 0.0128(4) 0.0170(4) 0.0019(3) -0.0019(3) -0.0002(3)
P2 0.0165(4) 0.0120(4) 0.0133(4) 0.0010(3) -0.0013(3) -0.0003(3)
C1 0.0230(19) 0.0202(17) 0.0276(18) 0.0024(15) -0.0032(16) -0.0052(14)
C2 0.0199(19) 0.0159(16) 0.0212(16) 0.0034(13) -0.0062(14) -0.0007(14)
C3 0.028(2) 0.0207(18) 0.0177(16) 0.0037(13) -0.0027(14) 0.0024(15)
C4 0.030(2) 0.0228(19) 0.0214(17) 0.0064(14) 0.0039(15) 0.0085(16)
N1 0.0232(17) 0.0158(15) 0.0265(16) -0.0015(12) -0.0004(13) 0.0018(13)
C5 0.0221(19) 0.0181(17) 0.0168(15) 0.0006(12) 0.0050(13) 0.0004(14)
O1 0.0287(16) 0.0241(14) 0.0270(13) -0.0032(11) -0.0093(11) -0.0008(12)
C6 0.0199(19) 0.0171(16) 0.0152(15) -0.0003(12) 0.0039(13) 0.0018(14)
C7 0.0291(19) 0.0153(16) 0.0179(15) -0.0024(13) 0.0039(14) -0.0014(15)
C8 0.025(2) 0.0206(18) 0.0212(17) -0.0056(14) 0.0008(15) -0.0058(15)
C9 0.022(2) 0.0225(19) 0.0190(16) -0.0042(13) -0.0002(14) 0.0013(15)
C10 0.0205(19) 0.0176(17) 0.0194(16) 0.0003(13) 0.0041(14) 0.0020(14)
C11 0.0186(18) 0.0170(17) 0.0156(15) -0.0022(12) 0.0028(13) -0.0002(14)
C12 0.0195(18) 0.0163(16) 0.0165(15) 0.0008(12) 0.0003(13) 0.0041(14)
O2 0.0269(15) 0.0188(13) 0.0279(14) -0.0086(10) 0.0044(11) -0.0001(11)
N2 0.0228(16) 0.0107(13) 0.0226(14) -0.0026(11) 0.0041(12) -0.0016(12)
C13 0.0204(18) 0.0128(15) 0.0226(16) -0.0015(12) 0.0026(15) -0.0008(14)
C14 0.0205(18) 0.0134(14) 0.0187(16) 0.0024(11) 0.0019(14) 0.0006(14)
C15 0.0171(18) 0.0140(16) 0.0232(17) 0.0005(13) -0.0039(13) 0.0000(13)
C16 0.0184(18) 0.0190(18) 0.0266(19) 0.0026(14) -0.0018(14) 0.0012(14)
C17 0.020(2) 0.0162(17) 0.037(2) 0.0075(15) -0.0058(15) 0.0011(14)
C18 0.028(2) 0.0103(15) 0.045(2) 0.0009(14) -0.0103(18) -0.0021(15)
C19 0.027(2) 0.0232(19) 0.033(2) -0.0060(15) -0.0076(17) 0.0009(17)
C20 0.029(2) 0.0164(17) 0.0284(19) 0.0011(13) -0.0044(16) -0.0026(15)
C21 0.0175(18) 0.0101(15) 0.0248(17) 0.0002(12) -0.0032(14) 0.0015(13)
C22 0.023(2) 0.0159(17) 0.034(2) 0.0009(15) -0.0089(16) 0.0000(15)
C23 0.021(2) 0.024(2) 0.054(3) -0.0039(19) -0.0114(19) -0.0010(17)
C24 0.016(2) 0.019(2) 0.075(3) -0.005(2) 0.004(2) -0.0023(16)
C25 0.031(2) 0.0165(18) 0.048(3) -0.0020(17) 0.013(2) 0.0006(16)
C26 0.026(2) 0.0156(16) 0.0323(19) 0.0014(15) 0.0003(17) 0.0011(14)
C27 0.0170(17) 0.0172(16) 0.0155(15) 0.0025(12) -0.0020(13) 0.0009(13)
C28 0.0215(19) 0.0212(17) 0.0188(16) 0.0007(13) -0.0013(14) -0.0037(15)
C29 0.025(2) 0.0247(19) 0.0193(16) -0.0053(14) 0.0018(14) -0.0035(16)
C30 0.021(2) 0.032(2) 0.0178(16) 0.0007(15) 0.0039(14) -0.0004(16)
C31 0.0185(19) 0.0237(19) 0.0265(18) 0.0049(14) 0.0033(15) -0.0024(15)
C32 0.0197(19) 0.0163(17) 0.0217(17) 0.0011(13) 0.0013(14) -0.0020(14)
C33 0.0243(19) 0.0113(15) 0.0170(15) 0.0012(12) -0.0064(14) 0.0006(13)
C34 0.023(2) 0.0135(16) 0.0301(19) 0.0034(14) -0.0131(16) -0.0025(14)
C35 0.033(2) 0.021(2) 0.049(3) 0.0105(18) -0.024(2) -0.0065(18)
C36 0.062(4) 0.020(2) 0.043(3) 0.0026(18) -0.040(2) -0.002(2)
C37 0.068(4) 0.0178(19) 0.0217(19) -0.0013(15) -0.018(2) 0.010(2)
C38 0.042(3) 0.0155(17) 0.0168(16) 0.0001(13) -0.0024(16) 0.0066(16)

loop_
_atom_type_symbol
_atom_type_description
_atom_type_scat_dispersion_real
_atom_type_scat_dispersion_imag
_atom_type_scat_source
C C 0.0033 0.0016 'International Tables Vol C Tables 4.2.6.8 and 6.1.1.4'
H H 0.0000 0.0000 'International Tables Vol C Tables 4.2.6.8 and 6.1.1.4'
N N 0.0061 0.0033 'International Tables Vol C Tables 4.2.6.8 and 6.1.1.4'
O O 0.0106 0.0060 'International Tables Vol C Tables 4.2.6.8 and 6.1.1.4'
P P 0.1023 0.0942 'International Tables Vol C Tables 4.2.6.8 and 6.1.1.4'
Pt Pt -1.7033 8.3905 'International Tables Vol C Tables 4.2.6.8 and 6.1.1.4'

loop_
_geom_angle_atom_site_label_1
_geom_angle_atom_site_label_2
_geom_angle_atom_site_label_3
_geom_angle
C1 Pt1 C2 82.42(14)
C1 Pt1 P2 171.07(10)
C2 Pt1 P2 88.75(10)
C1 Pt1 P1 90.60(11)
C2 Pt1 P1 171.28(10)
P2 Pt1 P1 98.31(4)
C15 P1 C21 99.44(16)
C15 P1 C3 105.31(16)
C21 P1 C3 102.78(17)
C15 P1 Pt1 111.69(12)
C21 P1 Pt1 116.78(11)
C3 P1 Pt1 118.55(12)
C27 P2 C33 105.22(16)
C27 P2 C14 100.79(15)
C33 P2 C14 100.15(16)
C27 P2 Pt1 112.07(11)
C33 P2 Pt1 120.31(11)
C14 P2 Pt1 115.86(13)
Pt1 C1 H1A 109.5
Pt1 C1 H1B 109.5
H1A C1 H1B 109.5
Pt1 C1 H1C 109.5
H1A C1 H1C 109.5
H1B C1 H1C 109.5
Pt1 C2 H2A 109.5
Pt1 C2 H2B 109.5
H2A C2 H2B 109.5
Pt1 C2 H2C 109.5
H2A C2 H2C 109.5
H2B C2 H2C 109.5
C4 C3 P1 117.5(3)
C4 C3 H3A 107.9
P1 C3 H3A 107.9
C4 C3 H3B 107.9
P1 C3 H3B 107.9
H3A C3 H3B 107.2
N1 C4 C3 116.5(3)
N1 C4 H4A 108.2
C3 C4 H4A 108.2
N1 C4 H4B 108.2
C3 C4 H4B 108.2
H4A C4 H4B 107.3
C5 N1 C4 123.3(3)
C5 N1 H1 118.4
C4 N1 H1 118.4
O1 C5 N1 123.1(4)
O1 C5 C6 121.9(3)
N1 C5 C6 115.0(3)
C11 C6 C7 118.7(3)
C11 C6 C5 120.8(3)
C7 C6 C5 120.3(3)
C8 C7 C6 121.1(3)
C8 C7 H7 119.4
C6 C7 H7 119.4
C7 C8 C9 120.2(4)
C7 C8 H8 119.9
C9 C8 H8 119.9
C10 C9 C8 119.5(4)
C10 C9 H9 120.3
C8 C9 H9 120.3
C9 C10 C11 120.9(3)
C9 C10 H10 119.6
C11 C10 H10 119.6
C10 C11 C6 119.7(3)
C10 C11 C12 116.2(3)
C6 C11 C12 124.1(3)
O2 C12 N2 123.0(3)
O2 C12 C11 121.8(3)
N2 C12 C11 114.8(3)
C12 N2 C13 122.4(3)
C12 N2 H2 118.8
C13 N2 H2 118.8
N2 C13 C14 110.7(3)
N2 C13 H13A 109.5
C14 C13 H13A 109.5
N2 C13 H13B 109.5
C14 C13 H13B 109.5
H13A C13 H13B 108.1
C13 C14 P2 115.8(2)
C13 C14 H14A 108.3
P2 C14 H14A 108.3
C13 C14 H14B 108.3
P2 C14 H14B 108.3
H14A C14 H14B 107.4
C16 C15 C20 118.5(3)
C16 C15 P1 123.9(3)
C20 C15 P1 117.6(3)
C15 C16 C17 120.1(3)
C15 C16 H16 120.0
C17 C16 H16 120.0
C18 C17 C16 120.5(3)
C18 C17 H17 119.7
C16 C17 H17 119.7
C17 C18 C19 119.9(3)
C17 C18 H18 120.1
C19 C18 H18 120.1
C20 C19 C18 119.6(4)
C20 C19 H19 120.2
C18 C19 H19 120.2
C19 C20 C15 121.4(4)
C19 C20 H20 119.3
C15 C20 H20 119.3
C22 C21 C26 118.5(4)
C22 C21 P1 124.8(3)
C26 C21 P1 116.7(3)
C23 C22 C21 120.9(4)
C23 C22 H22 119.5
C21 C22 H22 119.5
C22 C23 C24 120.4(4)
C22 C23 H23 119.8
C24 C23 H23 119.8
C23 C24 C25 120.0(4)
C23 C24 H24 120.0
C25 C24 H24 120.0
C24 C25 C26 119.8(4)
C24 C25 H25 120.1
C26 C25 H25 120.1
C25 C26 C21 120.4(4)
C25 C26 H26 119.8
C21 C26 H26 119.8
C28 C27 C32 118.4(3)
C28 C27 P2 118.3(3)
C32 C27 P2 123.3(3)
C29 C28 C27 120.9(3)
C29 C28 H28 119.5
C27 C28 H28 119.5
C28 C29 C30 119.8(3)
C28 C29 H29 120.1
C30 C29 H29 120.1
C31 C30 C29 120.0(3)
C31 C30 H30 120.0
C29 C30 H30 120.0
C32 C31 C30 120.0(3)
C32 C31 H31 120.0
C30 C31 H31 120.0
C31 C32 C27 120.8(3)
C31 C32 H32 119.6
C27 C32 H32 119.6
C34 C33 C38 119.4(3)
C34 C33 P2 123.6(3)
C38 C33 P2 116.9(3)
C35 C34 C33 120.5(4)
C35 C34 H34 119.7
C33 C34 H34 119.7
C36 C35 C34 120.3(4)
C36 C35 H35 119.8
C34 C35 H35 119.8
C35 C36 C37 119.8(4)
C35 C36 H36 120.1
C37 C36 H36 120.1
C36 C37 C38 121.1(4)
C36 C37 H37 119.5
C38 C37 H37 119.5
C37 C38 C33 118.8(4)
C37 C38 H38 120.6
C33 C38 H38 120.6

loop_
_geom_bond_atom_site_label_1
_geom_bond_atom_site_label_2
_geom_bond_distance
Pt1 C1 2.106(4)
Pt1 C2 2.109(3)
Pt1 P2 2.3004(11)
Pt1 P1 2.3064(10)
P1 C15 1.836(4)
P1 C21 1.837(4)
P1 C3 1.838(3)
P2 C27 1.823(3)
P2 C33 1.824(3)
P2 C14 1.865(3)
C1 H1A 0.9800
C1 H1B 0.9800
C1 H1C 0.9800
C2 H2A 0.9800
C2 H2B 0.9800
C2 H2C 0.9800
C3 C4 1.529(5)
C3 H3A 0.9900
C3 H3B 0.9900
C4 N1 1.455(5)
C4 H4A 0.9900
C4 H4B 0.9900
N1 C5 1.351(5)
N1 H1 0.8800
C5 O1 1.227(4)
C5 C6 1.504(5)
C6 C11 1.402(5)
C6 C7 1.406(5)
C7 C8 1.381(5)
C7 H7 0.9500
C8 C9 1.392(5)
C8 H8 0.9500
C9 C10 1.390(5)
C9 H9 0.9500
C10 C11 1.400(5)
C10 H10 0.9500
C11 C12 1.510(5)
C12 O2 1.229(4)
C12 N2 1.343(4)
N2 C13 1.455(4)
N2 H2 0.8800
C13 C14 1.527(5)
C13 H13A 0.9900
C13 H13B 0.9900
C14 H14A 0.9900
C14 H14B 0.9900
C15 C16 1.396(5)
C15 C20 1.397(5)
C16 C17 1.398(5)
C16 H16 0.9500
C17 C18 1.373(5)
C17 H17 0.9500
C18 C19 1.399(5)
C18 H18 0.9500
C19 C20 1.376(5)
C19 H19 0.9500
C20 H20 0.9500
C21 C22 1.396(5)
C21 C26 1.397(5)
C22 C23 1.378(6)
C22 H22 0.9500
C23 C24 1.379(6)
C23 H23 0.9500
C24 C25 1.386(6)
C24 H24 0.9500
C25 C26 1.397(6)
C25 H25 0.9500
C26 H26 0.9500
C27 C28 1.391(5)
C27 C32 1.402(5)
C28 C29 1.385(5)
C28 H28 0.9500
C29 C30 1.391(5)
C29 H29 0.9500
C30 C31 1.385(5)
C30 H30 0.9500
C31 C32 1.380(5)
C31 H31 0.9500
C32 H32 0.9500
C33 C34 1.398(5)
C33 C38 1.404(5)
C34 C35 1.389(5)
C34 H34 0.9500
C35 C36 1.371(7)
C35 H35 0.9500
C36 C37 1.391(7)
C36 H36 0.9500
C37 C38 1.398(6)
C37 H37 0.9500
C38 H38 0.9500

loop_
_geom_hbond_atom_site_label_D
_geom_hbond_atom_site_label_H
_geom_hbond_atom_site_label_A
_geom_hbond_distance_DH
_geom_hbond_distance_HA
_geom_hbond_distance_DA
_geom_hbond_angle_DHA
_geom_hbond_site_symmetry_A
C3 H3A O2 0.99 2.62 3.510(4) 149.8 4_545
C16 H16 O1 0.95 2.58 3.187(4) 122.3 4_545

loop_
_geom_torsion_atom_site_label_1
_geom_torsion_atom_site_label_2
_geom_torsion_atom_site_label_3
_geom_torsion_atom_site_label_4
_geom_torsion
C15 P1 C3 C4 -64.6(3)
C21 P1 C3 C4 -168.3(3)
Pt1 P1 C3 C4 61.2(3)
P1 C3 C4 N1 -54.7(4)
C3 C4 N1 C5 -71.4(4)
C4 N1 C5 O1 3.9(5)
C4 N1 C5 C6 -173.4(3)
O1 C5 C6 C11 34.7(5)
N1 C5 C6 C11 -148.0(3)
O1 C5 C6 C7 -140.2(4)
N1 C5 C6 C7 37.1(4)
C11 C6 C7 C8 0.8(5)
C5 C6 C7 C8 175.8(3)
C6 C7 C8 C9 0.2(5)
C7 C8 C9 C10 -0.8(5)
C8 C9 C10 C11 0.4(5)
C9 C10 C11 C6 0.6(5)
C9 C10 C11 C12 178.7(3)
C7 C6 C11 C10 -1.1(5)
C5 C6 C11 C10 -176.1(3)
C7 C6 C11 C12 -179.2(3)
C5 C6 C11 C12 5.8(5)
C10 C11 C12 O2 62.2(4)
C6 C11 C12 O2 -119.7(4)
C10 C11 C12 N2 -111.4(4)
C6 C11 C12 N2 66.7(4)
O2 C12 N2 C13 -3.1(5)
C11 C12 N2 C13 170.4(3)
C12 N2 C13 C14 -164.5(3)
N2 C13 C14 P2 -59.5(4)
C27 P2 C14 C13 -173.1(3)
C33 P2 C14 C13 -65.3(3)
Pt1 P2 C14 C13 65.8(3)
C21 P1 C15 C16 89.3(3)
C3 P1 C15 C16 -16.8(4)
Pt1 P1 C15 C16 -146.8(3)
C21 P1 C15 C20 -87.0(3)
C3 P1 C15 C20 166.8(3)
Pt1 P1 C15 C20 36.9(3)
C20 C15 C16 C17 -1.1(6)
P1 C15 C16 C17 -177.4(3)
C15 C16 C17 C18 1.0(6)
C16 C17 C18 C19 0.9(6)
C17 C18 C19 C20 -2.7(6)
C18 C19 C20 C15 2.6(6)
C16 C15 C20 C19 -0.7(6)
P1 C15 C20 C19 175.9(3)
C15 P1 C21 C22 -107.3(3)
C3 P1 C21 C22 0.9(3)
Pt1 P1 C21 C22 132.4(3)
C15 P1 C21 C26 71.9(3)
C3 P1 C21 C26 -179.9(3)
Pt1 P1 C21 C26 -48.3(3)
C26 C21 C22 C23 -0.2(5)
P1 C21 C22 C23 179.0(3)
C21 C22 C23 C24 0.3(6)
C22 C23 C24 C25 -0.1(6)
C23 C24 C25 C26 -0.1(6)
C24 C25 C26 C21 0.2(5)
C22 C21 C26 C25 0.0(5)
P1 C21 C26 C25 -179.3(3)
C33 P2 C27 C28 123.8(3)
C14 P2 C27 C28 -132.4(3)
Pt1 P2 C27 C28 -8.6(3)
C33 P2 C27 C32 -56.3(3)
C14 P2 C27 C32 47.5(3)
Pt1 P2 C27 C32 171.3(3)
C32 C27 C28 C29 1.9(5)
P2 C27 C28 C29 -178.2(3)
C27 C28 C29 C30 -1.2(6)
C28 C29 C30 C31 0.2(6)
C29 C30 C31 C32 0.0(6)
C30 C31 C32 C27 0.8(6)
C28 C27 C32 C31 -1.7(5)
P2 C27 C32 C31 178.4(3)
C27 P2 C33 C34 -1.9(3)
C14 P2 C33 C34 -106.1(3)
Pt1 P2 C33 C34 125.7(3)
C27 P2 C33 C38 177.3(3)
C14 P2 C33 C38 73.0(3)
Pt1 P2 C33 C38 -55.1(3)
C38 C33 C34 C35 -2.6(5)
P2 C33 C34 C35 176.6(3)
C33 C34 C35 C36 0.6(6)
C34 C35 C36 C37 0.8(6)
C35 C36 C37 C38 -0.2(6)
C36 C37 C38 C33 -1.7(6)
C34 C33 C38 C37 3.1(5)
P2 C33 C38 C37 -176.1(3)
